data_7233210
loop_
_publ_author_name
'Arkhipov, Sergey G.'
'Sherin, Peter S.'
'Kiryutin, Alexey S.'
'Lazarenko, Vladimir A.'
'Tantardini, Christian'

_publ_section_title
;
 The role of S-bond in tenoxicam keto--enolic tautomerization
;
_journal_issue 36
_journal_name_full CrystEngComm
_journal_page_first 5392
_journal_paper_doi 10.1039/C9CE00874H
_journal_volume 21
_journal_year 2019
_chemical_formula_moiety 'C13 H11 N3 O4 S2, C2 H3 N'
_chemical_formula_sum 'C15 H14 N4 O4 S2'
_chemical_formula_weight 378.42
_chemical_name_common 'tenoxicam acetonitrile solvat'
_space_group_crystal_system monoclinic
_space_group_IT_number 14
_space_group_name_Hall '-P 2yn'
_space_group_name_H-M_alt 'P 1 21/n 1'
_symmetry_space_group_name_Hall '-P 2yn'
_symmetry_space_group_name_H-M 'P 1 21/n 1'
_atom_sites_solution_hydrogens geom
_atom_sites_solution_primary dual
_audit_creation_date 2019-07-01
_audit_creation_method
;
Olex2 1.2
(compiled 2018.05.18 svn.r3508 for OlexSys, GUI svn.r5497)
;
_audit_update_record
;
2019-07-04 deposited with the CCDC.    2019-07-12 downloaded from the CCDC.
;
_cell_angle_alpha 90
_cell_angle_beta 98.591(4)
_cell_angle_gamma 90
_cell_formula_units_Z 4
_cell_length_a 9.1718(3)
_cell_length_b 8.9965(3)
_cell_length_c 21.1092(8)
_cell_measurement_reflns_used 6671
_cell_measurement_temperature 293(2)
_cell_measurement_theta_max 26.1550
_cell_measurement_theta_min 3.7050
_cell_volume 1722.26(11)
_computing_cell_refinement 'CrysAlisPro 1.171.38.43d (Rigaku OD, 2015)'
_computing_data_collection 'CrysAlisPro 1.171.38.43d (Rigaku OD, 2015)'
_computing_data_reduction 'CrysAlisPro 1.171.38.43d (Rigaku OD, 2015)'
_computing_molecular_graphics 'Olex2 (Dolomanov et al., 2009)'
_computing_publication_material 'Olex2 (Dolomanov et al., 2009)'
_computing_structure_refinement 'ShelXL (Sheldrick, 2015)'
_computing_structure_solution 'SHELXT 2014/5 (Sheldrick, 2014)'
_diffrn_ambient_temperature 293(2)
_diffrn_detector 'CCD plate'
_diffrn_detector_area_resol_mean 10.3457
_diffrn_detector_type Ruby
_diffrn_measured_fraction_theta_full 0.998
_diffrn_measured_fraction_theta_max 0.999
_diffrn_measurement_details
;
List of Runs (angles in degrees, time in seconds):

  # Type    Start    End  Width  t~exp~   \w     \q     \k     \f   Frames
#--------------------------------------------------------------------------
  1  \w    -70.00   2.00   1.00   90.00    --  -11.27 127.00-122.49   72
  2  \w    -74.00  -2.00   1.00   90.00    --  -11.27 133.00 -23.53   72
  3  \w    -67.00  -5.00   1.00   90.00    --  -11.27 122.00  98.73   62
  4  \w    -90.00 -28.00   1.00   90.00    --  -11.27 -77.00-150.00   62
  5  \w    -85.00  16.00   1.00   90.00    --  -11.27 -57.00  90.00  101
  6  \w    -87.00  13.00   1.00   90.00    --  -11.27 -38.00-120.00  100
  7  \w    -74.00  48.00   1.00   90.00    --  -11.27   0.00 -60.00  122
  8  \w    -77.00 -45.00   1.00   90.00    --   11.43 178.00-150.00   32
;
_diffrn_measurement_device 'four-circle diffractometer'
_diffrn_measurement_device_type 'Xcalibur, Ruby, Gemini ultra'
_diffrn_measurement_method '\w scans'
_diffrn_orient_matrix_type 'CrysAlisPro convention (1999,Acta A55,543-557)'
_diffrn_orient_matrix_UB_11 0.0755395000
_diffrn_orient_matrix_UB_12 0.0150364000
_diffrn_orient_matrix_UB_13 -0.0010261000
_diffrn_orient_matrix_UB_21 0.0114499000
_diffrn_orient_matrix_UB_22 0.0127030000
_diffrn_orient_matrix_UB_23 0.0335194000
_diffrn_orient_matrix_UB_31 0.0168119000
_diffrn_orient_matrix_UB_32 -0.0763684000
_diffrn_orient_matrix_UB_33 0.0053893000
_diffrn_radiation_monochromator graphite
_diffrn_radiation_probe x-ray
_diffrn_radiation_type MoK\a
_diffrn_radiation_wavelength 0.71073
_diffrn_reflns_av_R_equivalents 0.0603
_diffrn_reflns_av_unetI/netI 0.0353
_diffrn_reflns_Laue_measured_fraction_full 0.998
_diffrn_reflns_Laue_measured_fraction_max 0.999
_diffrn_reflns_limit_h_max 11
_diffrn_reflns_limit_h_min -11
_diffrn_reflns_limit_k_max 11
_diffrn_reflns_limit_k_min -11
_diffrn_reflns_limit_l_max 26
_diffrn_reflns_limit_l_min -26
_diffrn_reflns_number 26375
_diffrn_reflns_point_group_measured_fraction_full 0.998
_diffrn_reflns_point_group_measured_fraction_max 0.999
_diffrn_reflns_theta_full 25.242
_diffrn_reflns_theta_max 26.365
_diffrn_reflns_theta_min 3.190
_diffrn_source 'fine-focus sealed X-ray tube'
_diffrn_source_type 'Enhance (Mo) X-ray Source'
_exptl_absorpt_coefficient_mu 0.338
_exptl_absorpt_correction_T_max 1.00000
_exptl_absorpt_correction_T_min 0.82253
_exptl_absorpt_correction_type multi-scan
_exptl_absorpt_process_details
;
CrysAlisPro 1.171.38.43d (Rigaku Oxford Diffraction, 2015)
Empirical absorption correction using spherical harmonics,
 implemented in SCALE3 ABSPACK scaling algorithm.
;
_exptl_crystal_colour 'clear light yellow'
_exptl_crystal_colour_lustre clear
_exptl_crystal_colour_modifier light
_exptl_crystal_colour_primary yellow
_exptl_crystal_density_diffrn 1.459
_exptl_crystal_description plate
_exptl_crystal_F_000 784
_exptl_crystal_recrystallization_method 'Re-crystallisation from solvent: acetonitrile'
_exptl_crystal_size_max 0.13
_exptl_crystal_size_mid 0.07
_exptl_crystal_size_min 0.01
_refine_diff_density_max 0.284
_refine_diff_density_min -0.263
_refine_diff_density_rms 0.044
_refine_ls_extinction_method none
_refine_ls_goodness_of_fit_ref 1.058
_refine_ls_hydrogen_treatment constr
_refine_ls_matrix_type full
_refine_ls_number_parameters 228
_refine_ls_number_reflns 3527
_refine_ls_number_restraints 0
_refine_ls_restrained_S_all 1.058
_refine_ls_R_factor_all 0.0613
_refine_ls_R_factor_gt 0.0434
_refine_ls_shift/su_max 0.000
_refine_ls_shift/su_mean 0.000
_refine_ls_structure_factor_coef Fsqd
_refine_ls_weighting_details 'w=1/[\s^2^(Fo^2^)+(0.0413P)^2^+0.5668P] where P=(Fo^2^+2Fc^2^)/3'
_refine_ls_weighting_scheme calc
_refine_ls_wR_factor_gt 0.0934
_refine_ls_wR_factor_ref 0.1011
_reflns_Friedel_coverage 0.000
_reflns_number_gt 2809
_reflns_number_total 3527
_reflns_threshold_expression 'I > 2\s(I)'
_cod_data_source_file c9ce00874h2.cif
_cod_data_source_block tnx_acetonitrile
_cod_depositor_comments 'Adding full bibliography for 7233208--7233213.cif.'
_cod_database_code 7233210
_shelx_shelxl_version_number 2017/1
_shelx_space_group_comment
;
The symmetry employed for this shelxl refinement is uniquely defined
by the following loop, which should always be used as a source of
symmetry information in preference to the above space-group names.
They are only intended as comments.
;
_shelx_estimated_absorpt_t_max 0.997
_shelx_estimated_absorpt_t_min 0.957
_reflns_odcompleteness_completeness 99.74
_reflns_odcompleteness_iscentric 1
_reflns_odcompleteness_theta 26.32
_olex2_refinement_description
;
1. Fixed Uiso
 At 1.2 times of:
  All C(H) groups, All N(H) groups
 At 1.5 times of:
  All C(H,H,H) groups
2.a Aromatic/amide H refined with riding coordinates:
 N1(H1), N2(H2), C4(H4), C2(H2A), C1(H1A), C11(H11), C3(H3), C12(H12)
2.b Idealised Me refined as rotating group:
 C13(H13A,H13B,H13C), C15(H15A,H15B,H15C)
;
_olex2_submission_special_instructions 'No special instructions were received'
_oxdiff_exptl_absorpt_empirical_details
;
Empirical correction (ABSPACK) includes:
- Absorption correction using spherical harmonics
- Frame scaling
;
_oxdiff_exptl_absorpt_empirical_full_max 1.152
_oxdiff_exptl_absorpt_empirical_full_min 0.910

loop_
_space_group_symop_operation_xyz
'x, y, z'
'-x+1/2, y+1/2, -z+1/2'
'-x, -y, -z'
'x-1/2, -y-1/2, z-1/2'

loop_
_atom_site_label
_atom_site_type_symbol
_atom_site_fract_x
_atom_site_fract_y
_atom_site_fract_z
_atom_site_U_iso_or_equiv
_atom_site_adp_type
_atom_site_occupancy
_atom_site_site_symmetry_order
_atom_site_calc_flag
_atom_site_refinement_flags_posn
S1 S 0.26080(6) 0.15844(6) 0.66918(2) 0.03739(16) Uani 1 1 d .
S2 S -0.15771(6) 0.00952(7) 0.58450(3) 0.04344(17) Uani 1 1 d .
O2 O -0.05353(15) 0.25012(17) 0.49995(7) 0.0444(4) Uani 1 1 d .
O1 O 0.38693(16) 0.39632(18) 0.51737(7) 0.0483(4) Uani 1 1 d .
O3 O 0.23540(17) 0.30263(18) 0.69419(7) 0.0494(4) Uani 1 1 d .
O4 O 0.36648(17) 0.0632(2) 0.70598(8) 0.0569(5) Uani 1 1 d .
N1 N 0.31803(18) 0.56170(18) 0.41385(8) 0.0350(4) Uani 1 1 d .
H1 H 0.382351 0.545439 0.447148 0.042 Uiso 1 1 calc R
N3 N 0.30769(18) 0.18048(19) 0.59807(8) 0.0341(4) Uani 1 1 d .
N2 N 0.15581(19) 0.4041(2) 0.45818(8) 0.0394(4) Uani 1 1 d .
H2 H 0.066367 0.373544 0.456137 0.047 Uiso 1 1 calc R
C5 C 0.1854(2) 0.4966(2) 0.41028(9) 0.0334(5) Uani 1 1 d .
C7 C 0.1965(2) 0.2504(2) 0.55090(9) 0.0325(5) Uani 1 1 d .
C8 C 0.0479(2) 0.2057(2) 0.54358(9) 0.0328(5) Uani 1 1 d .
C6 C 0.2562(2) 0.3543(2) 0.50995(10) 0.0353(5) Uani 1 1 d .
C10 C 0.0912(2) 0.0671(2) 0.65065(10) 0.0354(5) Uani 1 1 d .
C9 C 0.0078(2) 0.1019(2) 0.59272(10) 0.0327(5) Uani 1 1 d .
C4 C 0.0817(2) 0.5250(3) 0.35618(11) 0.0440(6) Uani 1 1 d .
H4 H -0.011260 0.481679 0.352329 0.053 Uiso 1 1 calc R
C2 C 0.2558(2) 0.6813(3) 0.31455(10) 0.0418(5) Uani 1 1 d .
H2A H 0.280208 0.743811 0.282656 0.050 Uiso 1 1 calc R
C1 C 0.3552(2) 0.6516(2) 0.36755(10) 0.0397(5) Uani 1 1 d .
H1A H 0.448899 0.693361 0.371932 0.048 Uiso 1 1 calc R
C11 C 0.0231(3) -0.0351(3) 0.68807(11) 0.0479(6) Uani 1 1 d .
H11 H 0.065247 -0.069965 0.728114 0.057 Uiso 1 1 calc R
C3 C 0.1164(3) 0.6161(3) 0.30895(11) 0.0465(6) Uani 1 1 d .
H3 H 0.047032 0.634738 0.272985 0.056 Uiso 1 1 calc R
C13 C 0.3864(3) 0.0557(3) 0.57243(12) 0.0518(6) Uani 1 1 d .
H13A H 0.463946 0.021483 0.604759 0.078 Uiso 1 1 calc GR
H13B H 0.427731 0.088782 0.535696 0.078 Uiso 1 1 calc GR
H13C H 0.318489 -0.024091 0.560205 0.078 Uiso 1 1 calc GR
C12 C -0.1124(3) -0.0752(3) 0.65747(12) 0.0528(6) Uani 1 1 d .
H12 H -0.173970 -0.141691 0.674400 0.063 Uiso 1 1 calc R
C14 C 0.5451(3) 0.3041(3) 0.35379(14) 0.0570(7) Uani 1 1 d .
N4 N 0.4237(3) 0.2770(3) 0.34459(15) 0.0906(9) Uani 1 1 d .
C15 C 0.7008(3) 0.3389(3) 0.36419(16) 0.0741(9) Uani 1 1 d .
H15A H 0.749285 0.284238 0.334309 0.111 Uiso 1 1 calc GR
H15B H 0.742395 0.312048 0.407115 0.111 Uiso 1 1 calc GR
H15C H 0.713980 0.443491 0.358068 0.111 Uiso 1 1 calc GR

loop_
_atom_site_aniso_label
_atom_site_aniso_U_11
_atom_site_aniso_U_22
_atom_site_aniso_U_33
_atom_site_aniso_U_23
_atom_site_aniso_U_13
_atom_site_aniso_U_12
S1 0.0312(3) 0.0479(3) 0.0300(3) 0.0069(2) -0.0056(2) -0.0050(2)
S2 0.0348(3) 0.0544(4) 0.0397(3) -0.0029(3) 0.0010(2) -0.0137(3)
O2 0.0311(8) 0.0609(10) 0.0379(8) 0.0132(7) -0.0058(7) -0.0020(7)
O1 0.0314(8) 0.0651(10) 0.0442(9) 0.0199(8) -0.0083(7) -0.0119(7)
O3 0.0494(10) 0.0561(10) 0.0397(9) -0.0120(8) -0.0033(7) -0.0102(8)
O4 0.0418(9) 0.0757(12) 0.0483(10) 0.0290(9) -0.0091(8) 0.0011(8)
N1 0.0298(9) 0.0429(10) 0.0297(9) 0.0045(8) -0.0036(7) -0.0023(8)
N3 0.0268(9) 0.0411(10) 0.0326(9) 0.0085(8) -0.0023(7) 0.0006(7)
N2 0.0276(9) 0.0508(11) 0.0369(10) 0.0136(9) -0.0039(8) -0.0055(8)
C5 0.0296(11) 0.0368(11) 0.0324(11) 0.0034(9) 0.0003(9) 0.0012(9)
C7 0.0281(11) 0.0389(11) 0.0282(10) 0.0043(9) -0.0034(8) -0.0006(9)
C8 0.0314(11) 0.0369(11) 0.0284(10) -0.0004(9) -0.0008(9) 0.0000(9)
C6 0.0316(12) 0.0413(12) 0.0308(11) 0.0038(9) -0.0021(9) -0.0007(9)
C10 0.0324(11) 0.0397(12) 0.0325(11) 0.0030(9) -0.0001(9) -0.0032(9)
C9 0.0279(11) 0.0361(11) 0.0332(11) -0.0022(9) 0.0013(8) -0.0042(8)
C4 0.0300(12) 0.0575(14) 0.0412(13) 0.0095(11) -0.0053(10) -0.0057(10)
C2 0.0433(13) 0.0482(13) 0.0335(12) 0.0094(10) 0.0048(10) 0.0000(10)
C1 0.0368(12) 0.0447(13) 0.0370(12) 0.0057(10) 0.0036(10) -0.0066(10)
C11 0.0482(14) 0.0535(14) 0.0411(13) 0.0132(11) 0.0038(11) -0.0062(11)
C3 0.0434(14) 0.0585(15) 0.0339(12) 0.0108(11) -0.0058(10) 0.0021(11)
C13 0.0480(15) 0.0561(15) 0.0506(15) 0.0047(12) 0.0052(12) 0.0139(12)
C12 0.0539(16) 0.0544(15) 0.0509(15) 0.0100(12) 0.0104(12) -0.0170(12)
C14 0.0567(18) 0.0443(14) 0.0687(18) -0.0103(13) 0.0052(14) -0.0001(12)
N4 0.0560(17) 0.0792(18) 0.135(3) -0.0366(17) 0.0092(17) -0.0079(14)
C15 0.0570(19) 0.0717(19) 0.091(2) 0.0043(17) 0.0038(16) -0.0093(15)

loop_
_atom_type_symbol
_atom_type_description
_atom_type_scat_dispersion_real
_atom_type_scat_dispersion_imag
_atom_type_scat_source
C C 0.0033 0.0016 'International Tables Vol C Tables 4.2.6.8 and 6.1.1.4'
H H 0.0000 0.0000 'International Tables Vol C Tables 4.2.6.8 and 6.1.1.4'
N N 0.0061 0.0033 'International Tables Vol C Tables 4.2.6.8 and 6.1.1.4'
O O 0.0106 0.0060 'International Tables Vol C Tables 4.2.6.8 and 6.1.1.4'
S S 0.1246 0.1234 'International Tables Vol C Tables 4.2.6.8 and 6.1.1.4'

loop_
_geom_angle_atom_site_label_1
_geom_angle_atom_site_label_2
_geom_angle_atom_site_label_3
_geom_angle
O3 S1 N3 107.96(9)
O3 S1 C10 108.62(10)
O4 S1 O3 118.41(10)
O4 S1 N3 108.73(10)
O4 S1 C10 110.31(10)
N3 S1 C10 101.46(9)
C12 S2 C9 91.86(11)
C5 N1 H1 118.5
C5 N1 C1 123.03(17)
C1 N1 H1 118.5
C7 N3 S1 115.27(14)
C7 N3 C13 114.01(17)
C13 N3 S1 116.97(14)
C5 N2 H2 116.8
C5 N2 C6 126.46(17)
C6 N2 H2 116.8
N1 C5 N2 120.16(17)
N1 C5 C4 117.84(18)
N2 C5 C4 122.00(19)
C8 C7 N3 121.27(17)
C8 C7 C6 124.74(18)
C6 C7 N3 113.69(17)
O2 C8 C7 125.54(19)
O2 C8 C9 118.27(18)
C7 C8 C9 116.15(17)
O1 C6 N2 120.84(19)
O1 C6 C7 124.64(18)
N2 C6 C7 114.48(18)
C9 C10 S1 116.63(15)
C9 C10 C11 114.20(19)
C11 C10 S1 129.11(16)
C8 C9 S2 122.86(15)
C10 C9 S2 110.16(15)
C10 C9 C8 126.97(18)
C5 C4 H4 119.9
C3 C4 C5 120.2(2)
C3 C4 H4 119.9
C1 C2 H2A 120.7
C1 C2 C3 118.7(2)
C3 C2 H2A 120.7
N1 C1 C2 120.2(2)
N1 C1 H1A 119.9
C2 C1 H1A 119.9
C10 C11 H11 124.6
C12 C11 C10 110.8(2)
C12 C11 H11 124.6
C4 C3 C2 120.1(2)
C4 C3 H3 120.0
C2 C3 H3 120.0
N3 C13 H13A 109.5
N3 C13 H13B 109.5
N3 C13 H13C 109.5
H13A C13 H13B 109.5
H13A C13 H13C 109.5
H13B C13 H13C 109.5
S2 C12 H12 123.5
C11 C12 S2 112.98(18)
C11 C12 H12 123.5
N4 C14 C15 178.8(3)
C14 C15 H15A 109.5
C14 C15 H15B 109.5
C14 C15 H15C 109.5
H15A C15 H15B 109.5
H15A C15 H15C 109.5
H15B C15 H15C 109.5

loop_
_geom_bond_atom_site_label_1
_geom_bond_atom_site_label_2
_geom_bond_distance
S1 O3 1.4327(17)
S1 O4 1.4324(16)
S1 N3 1.6341(18)
S1 C10 1.751(2)
S2 C9 1.717(2)
S2 C12 1.713(3)
O2 C8 1.272(2)
O1 C6 1.244(2)
N1 H1 0.8600
N1 C5 1.342(3)
N1 C1 1.351(3)
N3 C7 1.457(2)
N3 C13 1.480(3)
N2 H2 0.8600
N2 C5 1.368(3)
N2 C6 1.394(3)
C5 C4 1.396(3)
C7 C8 1.408(3)
C7 C6 1.436(3)
C8 C9 1.482(3)
C10 C9 1.378(3)
C10 C11 1.416(3)
C4 H4 0.9300
C4 C3 1.364(3)
C2 H2A 0.9300
C2 C1 1.360(3)
C2 C3 1.396(3)
C1 H1A 0.9300
C11 H11 0.9300
C11 C12 1.361(3)
C3 H3 0.9300
C13 H13A 0.9600
C13 H13B 0.9600
C13 H13C 0.9600
C12 H12 0.9300
C14 N4 1.129(3)
C14 C15 1.446(4)
C15 H15A 0.9600
C15 H15B 0.9600
C15 H15C 0.9600

loop_
_geom_hbond_atom_site_label_D
_geom_hbond_atom_site_label_H
_geom_hbond_atom_site_label_A
_geom_hbond_distance_DH
_geom_hbond_distance_HA
_geom_hbond_distance_DA
_geom_hbond_angle_DHA
_geom_hbond_site_symmetry_A
_geom_hbond_publ_flag
N1 H1 O1 0.86 2.00 2.641(2) 131.1 . yes
N1 H1 O1 0.86 2.20 2.898(2) 138.2 3_666 yes
N2 H2 O2 0.86 1.90 2.624(2) 141.3 . yes

loop_
_geom_torsion_atom_site_label_1
_geom_torsion_atom_site_label_2
_geom_torsion_atom_site_label_3
_geom_torsion_atom_site_label_4
_geom_torsion
S1 N3 C7 C8 -45.8(2)
S1 N3 C7 C6 140.23(16)
S1 C10 C9 S2 -176.98(11)
S1 C10 C9 C8 1.7(3)
S1 C10 C11 C12 177.01(19)
O2 C8 C9 S2 14.0(3)
O2 C8 C9 C10 -164.5(2)
O3 S1 N3 C7 -61.83(16)
O3 S1 N3 C13 160.00(16)
O3 S1 C10 C9 81.77(18)
O3 S1 C10 C11 -95.5(2)
O4 S1 N3 C7 168.53(14)
O4 S1 N3 C13 30.36(18)
O4 S1 C10 C9 -146.94(17)
O4 S1 C10 C11 35.8(2)
N1 C5 C4 C3 0.1(3)
N3 S1 C10 C9 -31.82(19)
N3 S1 C10 C11 150.9(2)
N3 C7 C8 O2 -172.98(19)
N3 C7 C8 C9 9.2(3)
N3 C7 C6 O1 -8.0(3)
N3 C7 C6 N2 170.09(18)
N2 C5 C4 C3 -178.9(2)
C5 N1 C1 C2 0.8(3)
C5 N2 C6 O1 1.9(3)
C5 N2 C6 C7 -176.30(19)
C5 C4 C3 C2 0.0(4)
C7 C8 C9 S2 -168.03(16)
C7 C8 C9 C10 13.4(3)
C8 C7 C6 O1 178.3(2)
C8 C7 C6 N2 -3.7(3)
C6 N2 C5 N1 -7.3(3)
C6 N2 C5 C4 171.7(2)
C6 C7 C8 O2 0.3(3)
C6 C7 C8 C9 -177.50(19)
C10 S1 N3 C7 52.26(16)
C10 S1 N3 C13 -85.91(17)
C10 C11 C12 S2 -0.2(3)
C9 S2 C12 C11 0.5(2)
C9 C10 C11 C12 -0.4(3)
C1 N1 C5 N2 178.57(19)
C1 N1 C5 C4 -0.5(3)
C1 C2 C3 C4 0.2(4)
C11 C10 C9 S2 0.7(2)
C11 C10 C9 C8 179.4(2)
C3 C2 C1 N1 -0.6(3)
C13 N3 C7 C8 93.6(2)
C13 N3 C7 C6 -80.4(2)
C12 S2 C9 C8 -179.44(19)
C12 S2 C9 C10 -0.69(18)
